data_1564064
loop_
_publ_author_name
'Zou, Xiaoyan'
'Du, Chenyu'
'Dong, Yanping'
'Li, Guangming'

_publ_section_title
;
 Luminescence and structure of a family of salen type dinuclear lanthanide
 complexes
;
_journal_name_full 'Inorganica Chimica Acta'
_journal_page_first 119860
_journal_paper_doi 10.1016/j.ica.2020.119860
_journal_volume 512
_journal_year 2020
_chemical_formula_moiety 'C46 H56 Eu2 N4 O16, 2(F6 P), 2(C H2 Cl2)'
_chemical_formula_sum 'C48 H60 Cl4 Eu2 F12 N4 O16 P2'
_chemical_formula_weight 1684.66
_space_group_IT_number 2
_space_group_name_Hall '-P 1'
_space_group_name_H-M_alt 'P -1'
_symmetry_cell_setting triclinic
_symmetry_space_group_name_Hall '-P 1'
_symmetry_space_group_name_H-M 'P -1'
_atom_sites_solution_hydrogens geom
_atom_sites_solution_primary direct
_atom_sites_solution_secondary difmap
_audit_creation_method SHELXL-97
_cell_angle_alpha 70.59(3)
_cell_angle_beta 82.28(3)
_cell_angle_gamma 80.23(3)
_cell_formula_units_Z 1
_cell_length_a 8.1076(16)
_cell_length_b 13.744(3)
_cell_length_c 17.225(3)
_cell_measurement_reflns_used 13419
_cell_measurement_temperature 293(2)
_cell_measurement_theta_max 27.52
_cell_measurement_theta_min 3.02
_cell_volume 1777.8(7)
_computing_cell_refinement 'RAPID-AUTO (Rigaku 1998 <i>RAPID-AUTO</i>)'
_computing_data_collection 'RAPID-AUTO (Rigaku 1998 <i>RAPID-AUTO</i>)'
_computing_data_reduction 'CrystalClear (Rigaku/MSC, 2002)'
_computing_molecular_graphics 'SHELXTL (Sheldrick, 2008)'
_computing_publication_material SHELXL-97
_computing_structure_refinement 'SHELXL-97 (Sheldrick, 2008)'
_computing_structure_solution 'SHELXS-97 (Sheldrick, 2008)'
_diffrn_ambient_temperature 293(2)
_diffrn_measured_fraction_theta_full 0.986
_diffrn_measured_fraction_theta_max 0.986
_diffrn_measurement_device_type 'Rigaku RAXIS-RAPID'
_diffrn_measurement_method '\w scan'
_diffrn_radiation_monochromator graphite
_diffrn_radiation_source 'fine-focus sealed tube'
_diffrn_radiation_type MoK\a
_diffrn_radiation_wavelength 0.71073
_diffrn_reflns_av_R_equivalents 0.0372
_diffrn_reflns_av_sigmaI/netI 0.0515
_diffrn_reflns_limit_h_max 10
_diffrn_reflns_limit_h_min -10
_diffrn_reflns_limit_k_max 17
_diffrn_reflns_limit_k_min -17
_diffrn_reflns_limit_l_max 22
_diffrn_reflns_limit_l_min -20
_diffrn_reflns_number 17499
_diffrn_reflns_theta_full 27.48
_diffrn_reflns_theta_max 27.48
_diffrn_reflns_theta_min 3.02
_diffrn_standards_decay_% 0
_diffrn_standards_interval_count 0
_diffrn_standards_interval_time 0
_diffrn_standards_number 0
_exptl_absorpt_coefficient_mu 2.033
_exptl_absorpt_correction_T_max 0.5526
_exptl_absorpt_correction_T_min 0.5145
_exptl_absorpt_correction_type multi-scan
_exptl_absorpt_process_details 'ABSCOR (Higashi, 1995)'
_exptl_crystal_colour yellow
_exptl_crystal_density_diffrn 1.574
_exptl_crystal_density_method 'not measured'
_exptl_crystal_description block
_exptl_crystal_F_000 836
_exptl_crystal_size_max 0.38
_exptl_crystal_size_mid 0.37
_exptl_crystal_size_min 0.33
_refine_diff_density_max 0.894
_refine_diff_density_min -0.555
_refine_diff_density_rms 0.131
_refine_ls_extinction_method none
_refine_ls_goodness_of_fit_ref 1.004
_refine_ls_hydrogen_treatment mixed
_refine_ls_matrix_type full
_refine_ls_number_parameters 403
_refine_ls_number_reflns 8057
_refine_ls_number_restraints 12
_refine_ls_restrained_S_all 1.006
_refine_ls_R_factor_all 0.0794
_refine_ls_R_factor_gt 0.0555
_refine_ls_shift/su_max 0.001
_refine_ls_shift/su_mean 0.000
_refine_ls_structure_factor_coef Fsqd
_refine_ls_weighting_details 'calc w=1/[\s^2^(Fo^2^)+(0.1118P)^2^+0.0000P] where P=(Fo^2^+2Fc^2^)/3'
_refine_ls_weighting_scheme calc
_refine_ls_wR_factor_gt 0.1472
_refine_ls_wR_factor_ref 0.1716
_reflns_number_gt 5874
_reflns_number_total 8057
_reflns_threshold_expression >2sigma(I)
_cod_data_source_file 1-5.cif
_cod_data_source_block 3
_cod_original_cell_volume 1777.8(6)
_cod_database_code 1564064

loop_
_symmetry_equiv_pos_as_xyz
'x, y, z'
'-x, -y, -z'

loop_
_atom_site_label
_atom_site_type_symbol
_atom_site_fract_x
_atom_site_fract_y
_atom_site_fract_z
_atom_site_U_iso_or_equiv
_atom_site_adp_type
_atom_site_occupancy
_atom_site_symmetry_multiplicity
_atom_site_calc_flag
_atom_site_refinement_flags
_atom_site_disorder_assembly
_atom_site_disorder_group
C1 C 0.4060(8) 0.4127(6) 0.2327(5) 0.0701(16) Uani 1 1 d . . .
C2 C 0.4349(11) 0.3695(7) 0.1708(5) 0.089(2) Uani 1 1 d . . .
H2 H 0.4880 0.3015 0.1808 0.106 Uiso 1 1 calc R . .
C3 C 0.3850(12) 0.4273(8) 0.0919(6) 0.097(3) Uani 1 1 d . . .
H3 H 0.4141 0.4001 0.0484 0.116 Uiso 1 1 calc R . .
C4 C 0.2943(12) 0.5225(8) 0.0791(5) 0.093(2) Uani 1 1 d . . .
H4 H 0.2553 0.5586 0.0275 0.111 Uiso 1 1 calc R . .
C5 C 0.2576(8) 0.5681(6) 0.1432(4) 0.0674(16) Uani 1 1 d . . .
C6 C 0.3148(8) 0.5101(6) 0.2230(4) 0.0643(15) Uani 1 1 d . . .
C7 C 0.1697(10) 0.6675(7) 0.1299(5) 0.082(2) Uani 1 1 d . . .
H7 H 0.1395 0.7041 0.0767 0.099 Uiso 1 1 calc R . .
C8 C 0.0403(12) 0.8164(7) 0.1727(6) 0.094(2) Uani 1 1 d . . .
H8A H -0.0782 0.8133 0.1898 0.113 Uiso 1 1 calc R . .
H8B H 0.0511 0.8554 0.1143 0.113 Uiso 1 1 calc R . .
C9 C 0.1121(10) 0.8721(7) 0.2215(5) 0.087(2) Uani 1 1 d . . .
H9A H 0.0324 0.9323 0.2243 0.104 Uiso 1 1 calc R . .
H9B H 0.1223 0.8256 0.2775 0.104 Uiso 1 1 calc R . .
C10 C 0.2772(15) 0.9072(7) 0.1876(7) 0.107(3) Uani 1 1 d . . .
H10A H 0.2709 0.9491 0.1301 0.128 Uiso 1 1 calc R . .
H10B H 0.3035 0.9507 0.2173 0.128 Uiso 1 1 calc R . .
C11 C 0.5149(10) 0.8044(8) 0.1343(5) 0.088(2) Uani 1 1 d . . .
H11 H 0.5101 0.8561 0.0832 0.106 Uiso 1 1 calc R . .
C12 C 0.6326(8) 0.7168(7) 0.1399(4) 0.0726(18) Uani 1 1 d . . .
C13 C 0.7330(12) 0.7026(10) 0.0696(5) 0.100(3) Uani 1 1 d . . .
H13 H 0.7309 0.7567 0.0198 0.120 Uiso 1 1 calc R . .
C14 C 0.8318(12) 0.6116(11) 0.0740(6) 0.107(3) Uani 1 1 d . . .
H14 H 0.8899 0.6026 0.0260 0.129 Uiso 1 1 calc R . .
C15 C 0.8493(11) 0.5299(8) 0.1494(6) 0.095(3) Uani 1 1 d . . .
H15 H 0.9220 0.4689 0.1523 0.114 Uiso 1 1 calc R . .
C16 C 0.7545(9) 0.5438(7) 0.2187(5) 0.0782(19) Uani 1 1 d . . .
C17 C 0.6485(8) 0.6343(6) 0.2169(4) 0.0681(16) Uani 1 1 d . . .
C18 C 0.8917(16) 0.3898(11) 0.3105(9) 0.178(8) Uani 1 1 d . . .
H18A H 0.8588 0.3286 0.3060 0.268 Uiso 1 1 d R . .
H18B H 0.9268 0.3756 0.3656 0.268 Uiso 1 1 d R . .
H18C H 0.9843 0.4099 0.2699 0.268 Uiso 1 1 d R . .
C19 C 0.5380(19) 0.2599(11) 0.3286(9) 0.148(5) Uani 1 1 d U . .
H19A H 0.5295 0.2354 0.2834 0.222 Uiso 1 1 calc R . .
H19B H 0.4833 0.2172 0.3780 0.222 Uiso 1 1 calc R . .
H19C H 0.6542 0.2565 0.3362 0.222 Uiso 1 1 calc R . .
C20 C 0.2323(9) 0.4112(6) 0.5297(4) 0.0735(17) Uani 1 1 d . . .
C21 C 0.1052(11) 0.3715(10) 0.6004(6) 0.117(4) Uani 1 1 d . . .
H21A H 0.1621 0.3306 0.6486 0.175 Uiso 1 1 calc R . .
H21B H 0.0390 0.3291 0.5863 0.175 Uiso 1 1 calc R . .
H21C H 0.0334 0.4293 0.6116 0.175 Uiso 1 1 calc R . .
C22 C 0.3100(10) 0.6966(6) 0.4674(5) 0.0751(19) Uani 1 1 d . . .
C23 C 0.219(2) 0.8016(10) 0.4536(8) 0.182(8) Uani 1 1 d . . .
H23A H 0.0999 0.7984 0.4597 0.273 Uiso 1 1 calc R . .
H23B H 0.2497 0.8449 0.3989 0.273 Uiso 1 1 calc R . .
H23C H 0.2460 0.8303 0.4933 0.273 Uiso 1 1 calc R . .
Eu1 Eu 0.46461(4) 0.49920(2) 0.391198(17) 0.05864(14) Uani 1 1 d . . .
F1 F 0.5026(11) 0.0952(10) 0.1106(15) 0.368(13) Uani 1 1 d . . .
F2 F 0.6980(11) -0.0228(7) 0.1565(8) 0.195(4) Uani 1 1 d . . .
F3 F 0.8757(14) 0.0837(11) 0.0840(10) 0.239(6) Uani 1 1 d . . .
F4 F 0.660(2) 0.2068(8) 0.0463(9) 0.265(7) Uani 1 1 d . . .
F5 F 0.697(3) 0.0573(16) 0.0283(11) 0.360(12) Uani 1 1 d . . .
F6 F 0.694(2) 0.1298(10) 0.1731(8) 0.281(8) Uani 1 1 d . . .
N1 N 0.1265(8) 0.7134(5) 0.1859(4) 0.0768(15) Uani 1 1 d D . .
H101 H 0.138(12) 0.681(7) 0.2399(16) 0.115 Uiso 1 1 d D . .
N2 N 0.4124(9) 0.8198(5) 0.1939(4) 0.0813(16) Uani 1 1 d D . .
H201 H 0.477(11) 0.781(7) 0.235(4) 0.122 Uiso 1 1 d D . .
O1 O 0.2804(7) 0.5475(4) 0.2849(3) 0.0752(13) Uani 1 1 d . . .
O2 O 0.4595(8) 0.3647(4) 0.3109(4) 0.0918(17) Uani 1 1 d . . .
O3 O 0.5588(6) 0.6429(4) 0.2837(3) 0.0770(13) Uani 1 1 d . . .
O4 O 0.7540(8) 0.4705(5) 0.2956(4) 0.0964(17) Uani 1 1 d . . .
O5 O 0.2211(8) 0.4050(6) 0.4590(3) 0.0975(18) Uani 1 1 d . . .
O6 O 0.3464(5) 0.4552(4) 0.5399(3) 0.0642(10) Uani 1 1 d . . .
O7 O 0.3133(6) 0.6549(4) 0.4132(3) 0.0686(11) Uani 1 1 d . . .
O8 O 0.3834(6) 0.6573(4) 0.5340(3) 0.0719(12) Uani 1 1 d . . .
P1 P 0.6869(4) 0.0934(2) 0.10076(17) 0.1039(8) Uani 1 1 d . . .
Cl1 Cl 0.935(3) 0.7675(19) 0.8441(15) 0.349(10) Uiso 0.50 1 d PD . .
Cl2 Cl 0.915(5) 0.902(3) 0.654(2) 0.59(2) Uiso 0.50 1 d PD . .
Cl3 Cl 0.378(3) 0.135(2) 0.6311(16) 0.381(12) Uiso 0.50 1 d PD . .
Cl4 Cl 0.257(4) 0.032(3) 0.555(2) 0.495(19) Uiso 0.50 1 d PD . .
C24 C 0.964(7) 0.850(3) 0.7505(19) 0.25(2) Uiso 0.50 1 d PD . .
H24A H 1.0842 0.8314 0.7403 0.305 Uiso 0.50 1 calc PR . .
H24B H 0.9566 0.9138 0.7648 0.305 Uiso 0.50 1 calc PR . .
C25 C 0.334(6) 0.018(2) 0.642(2) 0.218(18) Uiso 0.50 1 d PD . .
H25A H 0.4340 -0.0332 0.6505 0.262 Uiso 0.50 1 calc PR . .
H25B H 0.2517 -0.0042 0.6890 0.262 Uiso 0.50 1 calc PR . .

loop_
_atom_site_aniso_label
_atom_site_aniso_U_11
_atom_site_aniso_U_22
_atom_site_aniso_U_33
_atom_site_aniso_U_23
_atom_site_aniso_U_13
_atom_site_aniso_U_12
C1 0.063(3) 0.075(4) 0.079(4) -0.029(4) -0.018(3) -0.008(3)
C2 0.098(5) 0.090(6) 0.091(5) -0.046(5) -0.017(4) -0.005(4)
C3 0.108(6) 0.114(7) 0.080(5) -0.050(5) -0.009(5) -0.008(5)
C4 0.106(6) 0.114(7) 0.060(4) -0.027(4) -0.019(4) -0.014(5)
C5 0.057(3) 0.085(5) 0.063(3) -0.024(3) -0.016(3) -0.006(3)
C6 0.069(4) 0.074(4) 0.056(3) -0.025(3) -0.005(3) -0.016(3)
C7 0.087(5) 0.083(5) 0.070(4) -0.003(4) -0.033(4) -0.017(4)
C8 0.097(6) 0.081(5) 0.093(5) -0.016(4) -0.035(4) 0.013(4)
C9 0.084(5) 0.072(5) 0.094(5) -0.023(4) -0.020(4) 0.019(4)
C10 0.141(9) 0.055(5) 0.114(7) -0.002(4) -0.046(6) -0.006(5)
C11 0.079(5) 0.105(7) 0.070(4) 0.003(4) -0.017(4) -0.036(5)
C12 0.056(3) 0.096(5) 0.065(4) -0.016(4) -0.018(3) -0.017(3)
C13 0.093(6) 0.153(10) 0.055(4) -0.026(5) -0.001(4) -0.040(6)
C14 0.086(5) 0.171(11) 0.068(5) -0.047(6) 0.007(4) -0.015(6)
C15 0.088(5) 0.115(7) 0.092(6) -0.049(6) -0.002(4) -0.011(5)
C16 0.064(4) 0.087(5) 0.082(5) -0.023(4) -0.006(3) -0.014(4)
C17 0.067(4) 0.075(4) 0.059(3) -0.014(3) -0.004(3) -0.018(3)
C18 0.153(11) 0.133(10) 0.147(11) 0.022(8) 0.049(9) 0.072(9)
C19 0.188(9) 0.120(7) 0.149(8) -0.061(6) -0.056(7) 0.011(6)
C20 0.062(4) 0.082(5) 0.068(4) -0.007(3) -0.011(3) -0.017(3)
C21 0.080(5) 0.172(11) 0.089(6) -0.012(6) -0.007(4) -0.050(6)
C22 0.087(5) 0.063(4) 0.072(4) -0.026(3) -0.021(3) 0.018(3)
C23 0.300(19) 0.108(9) 0.145(10) -0.075(8) -0.130(12) 0.108(11)
Eu1 0.0624(2) 0.0564(2) 0.05263(19) -0.01374(13) -0.01173(12) 0.00239(13)
F1 0.090(5) 0.197(11) 0.62(3) 0.127(15) -0.028(11) -0.010(6)
F2 0.151(7) 0.109(6) 0.300(13) -0.028(7) -0.077(8) 0.023(5)
F3 0.165(9) 0.233(13) 0.316(16) -0.090(12) 0.020(10) -0.046(9)
F4 0.334(17) 0.126(8) 0.237(12) 0.063(8) -0.004(11) -0.027(9)
F5 0.48(3) 0.39(3) 0.273(17) -0.221(19) -0.204(18) 0.13(2)
F6 0.48(2) 0.199(12) 0.188(10) -0.118(10) -0.059(12) 0.016(13)
N1 0.077(4) 0.073(4) 0.079(4) -0.020(3) -0.026(3) 0.002(3)
N2 0.084(4) 0.069(4) 0.079(4) -0.007(3) -0.015(3) -0.007(3)
O1 0.098(3) 0.069(3) 0.061(2) -0.026(2) -0.025(2) 0.007(2)
O2 0.131(5) 0.063(3) 0.088(3) -0.031(3) -0.041(3) 0.011(3)
O3 0.079(3) 0.074(3) 0.059(2) -0.004(2) -0.004(2) 0.003(2)
O4 0.101(4) 0.076(3) 0.090(4) -0.013(3) 0.017(3) 0.004(3)
O5 0.100(4) 0.122(5) 0.075(3) -0.016(3) -0.021(3) -0.046(4)
O6 0.052(2) 0.070(3) 0.066(2) -0.016(2) -0.0068(18) -0.0066(19)
O7 0.072(3) 0.061(3) 0.065(2) -0.016(2) -0.016(2) 0.010(2)
O8 0.081(3) 0.064(3) 0.067(3) -0.023(2) -0.018(2) 0.012(2)
P1 0.1113(18) 0.0939(17) 0.0921(15) -0.0161(13) -0.0281(13) 0.0128(14)

loop_
_atom_type_symbol
_atom_type_description
_atom_type_scat_dispersion_real
_atom_type_scat_dispersion_imag
_atom_type_scat_source
C C 0.0033 0.0016 'International Tables Vol C Tables 4.2.6.8 and 6.1.1.4'
H H 0.0000 0.0000 'International Tables Vol C Tables 4.2.6.8 and 6.1.1.4'
Eu Eu -0.1578 3.6682 'International Tables Vol C Tables 4.2.6.8 and 6.1.1.4'
F F 0.0171 0.0103 'International Tables Vol C Tables 4.2.6.8 and 6.1.1.4'
N N 0.0061 0.0033 'International Tables Vol C Tables 4.2.6.8 and 6.1.1.4'
O O 0.0106 0.0060 'International Tables Vol C Tables 4.2.6.8 and 6.1.1.4'
P P 0.1023 0.0942 'International Tables Vol C Tables 4.2.6.8 and 6.1.1.4'
Cl Cl 0.1484 0.1585 'International Tables Vol C Tables 4.2.6.8 and 6.1.1.4'

loop_
_geom_angle_atom_site_label_1
_geom_angle_atom_site_label_2
_geom_angle_atom_site_label_3
_geom_angle
_geom_angle_site_symmetry_1
_geom_angle_site_symmetry_3
C2 C1 O2 124.5(7) . .
C2 C1 C6 122.1(7) . .
O2 C1 C6 113.3(6) . .
C1 C2 C3 120.2(8) . .
C1 C2 H2 119.9 . .
C3 C2 H2 119.9 . .
C4 C3 C2 119.9(8) . .
C4 C3 H3 120.1 . .
C2 C3 H3 120.1 . .
C3 C4 C5 121.0(8) . .
C3 C4 H4 119.5 . .
C5 C4 H4 119.5 . .
C7 C5 C4 121.5(7) . .
C7 C5 C6 119.8(6) . .
C4 C5 C6 118.7(7) . .
O1 C6 C1 121.1(6) . .
O1 C6 C5 121.2(6) . .
C1 C6 C5 117.8(6) . .
O1 C6 Eu1 39.1(3) . .
C1 C6 Eu1 86.1(4) . .
C5 C6 Eu1 150.9(5) . .
N1 C7 C5 125.3(7) . .
N1 C7 H7 117.4 . .
C5 C7 H7 117.4 . .
N1 C8 C9 110.8(7) . .
N1 C8 H8A 109.5 . .
C9 C8 H8A 109.5 . .
N1 C8 H8B 109.5 . .
C9 C8 H8B 109.5 . .
H8A C8 H8B 108.1 . .
C10 C9 C8 115.4(8) . .
C10 C9 H9A 108.4 . .
C8 C9 H9A 108.4 . .
C10 C9 H9B 108.4 . .
C8 C9 H9B 108.4 . .
H9A C9 H9B 107.5 . .
N2 C10 C9 112.4(7) . .
N2 C10 H10A 109.1 . .
C9 C10 H10A 109.1 . .
N2 C10 H10B 109.1 . .
C9 C10 H10B 109.1 . .
H10A C10 H10B 107.9 . .
N2 C11 C12 125.2(8) . .
N2 C11 H11 117.4 . .
C12 C11 H11 117.4 . .
C11 C12 C13 121.6(8) . .
C11 C12 C17 120.5(7) . .
C13 C12 C17 117.8(8) . .
C14 C13 C12 120.9(9) . .
C14 C13 H13 119.5 . .
C12 C13 H13 119.5 . .
C13 C14 C15 121.8(8) . .
C13 C14 H14 119.1 . .
C15 C14 H14 119.1 . .
C16 C15 C14 117.6(9) . .
C16 C15 H15 121.2 . .
C14 C15 H15 121.2 . .
O4 C16 C15 124.4(8) . .
O4 C16 C17 113.0(6) . .
C15 C16 C17 122.6(8) . .
O3 C17 C16 120.4(7) . .
O3 C17 C12 120.5(7) . .
C16 C17 C12 119.1(7) . .
O4 C18 H18A 109.0 . .
O4 C18 H18B 110.1 . .
H18A C18 H18B 109.8 . .
O4 C18 H18C 109.9 . .
H18A C18 H18C 108.5 . .
H18B C18 H18C 109.5 . .
O2 C19 H19A 109.5 . .
O2 C19 H19B 109.5 . .
H19A C19 H19B 109.5 . .
O2 C19 H19C 109.5 . .
H19A C19 H19C 109.5 . .
H19B C19 H19C 109.5 . .
O6 C20 O5 119.4(6) . .
O6 C20 C21 119.4(7) . .
O5 C20 C21 121.1(7) . .
O6 C20 Eu1 60.5(3) . .
O5 C20 Eu1 59.0(4) . .
C21 C20 Eu1 176.7(7) . .
C20 C21 H21A 109.5 . .
C20 C21 H21B 109.5 . .
H21A C21 H21B 109.5 . .
C20 C21 H21C 109.5 . .
H21A C21 H21C 109.5 . .
H21B C21 H21C 109.5 . .
O7 C22 O8 125.9(6) . .
O7 C22 C23 118.1(7) . .
O8 C22 C23 116.0(7) . .
C22 C23 H23A 109.5 . .
C22 C23 H23B 109.5 . .
H23A C23 H23B 109.5 . .
C22 C23 H23C 109.5 . .
H23A C23 H23C 109.5 . .
H23B C23 H23C 109.5 . .
O6 Eu1 O8 73.88(17) 2_666 2_666
O6 Eu1 O1 149.41(18) 2_666 .
O8 Eu1 O1 134.80(16) 2_666 .
O6 Eu1 O3 80.25(17) 2_666 .
O8 Eu1 O3 129.95(18) 2_666 .
O1 Eu1 O3 72.14(19) . .
O6 Eu1 O7 78.23(16) 2_666 .
O8 Eu1 O7 138.93(15) 2_666 .
O1 Eu1 O7 81.02(15) . .
O3 Eu1 O7 72.29(17) . .
O6 Eu1 O5 125.09(16) 2_666 .
O8 Eu1 O5 82.4(2) 2_666 .
O1 Eu1 O5 76.72(19) . .
O3 Eu1 O5 146.0(2) . .
O7 Eu1 O5 89.8(2) . .
O6 Eu1 O6 74.20(16) 2_666 .
O8 Eu1 O6 72.14(15) 2_666 .
O1 Eu1 O6 119.70(16) . .
O3 Eu1 O6 139.12(17) . .
O7 Eu1 O6 71.62(16) . .
O5 Eu1 O6 51.36(16) . .
O6 Eu1 O2 138.55(17) 2_666 .
O8 Eu1 O2 73.83(16) 2_666 .
O1 Eu1 O2 62.23(16) . .
O3 Eu1 O2 101.67(19) . .
O7 Eu1 O2 142.36(17) . .
O5 Eu1 O2 74.9(2) . .
O6 Eu1 O2 118.64(18) . .
O6 Eu1 O4 80.29(18) 2_666 .
O8 Eu1 O4 73.47(17) 2_666 .
O1 Eu1 O4 96.72(19) . .
O3 Eu1 O4 60.27(17) . .
O7 Eu1 O4 130.40(18) . .
O5 Eu1 O4 138.3(2) . .
O6 Eu1 O4 141.58(17) . .
O2 Eu1 O4 66.1(2) . .
O6 Eu1 C20 99.53(18) 2_666 .
O8 Eu1 C20 76.0(2) 2_666 .
O1 Eu1 C20 98.5(2) . .
O3 Eu1 C20 151.4(2) . .
O7 Eu1 C20 79.6(2) . .
O5 Eu1 C20 25.84(19) . .
O6 Eu1 C20 25.52(17) . .
O2 Eu1 C20 97.2(2) . .
O4 Eu1 C20 148.3(2) . .
O6 Eu1 C6 151.21(16) 2_666 .
O8 Eu1 C6 118.57(17) 2_666 .
O1 Eu1 C6 20.39(16) . .
O3 Eu1 C6 72.10(18) . .
O7 Eu1 C6 100.28(17) . .
O5 Eu1 C6 83.44(17) . .
O6 Eu1 C6 133.16(15) . .
O2 Eu1 C6 44.78(17) . .
O4 Eu1 C6 79.19(19) . .
C20 Eu1 C6 108.54(19) . .
O6 Eu1 Eu1 38.75(11) 2_666 2_666
O8 Eu1 Eu1 68.48(11) 2_666 2_666
O1 Eu1 Eu1 147.27(12) . 2_666
O3 Eu1 Eu1 112.94(13) . 2_666
O7 Eu1 Eu1 70.85(11) . 2_666
O5 Eu1 Eu1 86.58(12) . 2_666
O6 Eu1 Eu1 35.45(10) . 2_666
O2 Eu1 Eu1 139.78(12) . 2_666
O4 Eu1 Eu1 114.08(15) . 2_666
C20 Eu1 Eu1 60.84(15) . 2_666
C6 Eu1 Eu1 166.70(12) . 2_666
C7 N1 C8 125.9(7) . .
C7 N1 H101 123(7) . .
C8 N1 H101 111(7) . .
C11 N2 C10 126.1(8) . .
C11 N2 H201 97(7) . .
C10 N2 H201 132(7) . .
C6 O1 Eu1 120.6(4) . .
C1 O2 C19 116.6(7) . .
C1 O2 Eu1 112.5(4) . .
C19 O2 Eu1 129.0(6) . .
C17 O3 Eu1 123.3(5) . .
C16 O4 C18 117.2(7) . .
C16 O4 Eu1 111.9(4) . .
C18 O4 Eu1 130.7(6) . .
C20 O5 Eu1 95.2(4) . .
C20 O6 Eu1 158.9(4) . 2_666
C20 O6 Eu1 94.0(4) . .
Eu1 O6 Eu1 105.80(16) 2_666 .
C22 O7 Eu1 133.9(4) . .
C22 O8 Eu1 139.8(4) . 2_666
F5 P1 F1 90.1(13) . .
F5 P1 F6 174.6(12) . .
F1 P1 F6 95.3(12) . .
F5 P1 F3 83.2(10) . .
F1 P1 F3 173.0(12) . .
F6 P1 F3 91.4(9) . .
F5 P1 F4 91.1(10) . .
F1 P1 F4 88.3(7) . .
F6 P1 F4 89.0(8) . .
F3 P1 F4 93.7(8) . .
F5 P1 F2 88.2(10) . .
F1 P1 F2 87.0(6) . .
F6 P1 F2 92.0(7) . .
F3 P1 F2 90.9(7) . .
F4 P1 F2 175.3(7) . .
Cl1 C24 Cl2 150(4) . .
Cl1 C24 H24A 99.1 . .
Cl2 C24 H24A 99.1 . .
Cl1 C24 H24B 99.1 . .
Cl2 C24 H24B 99.1 . .
H24A C24 H24B 104.0 . .
Cl4 C25 Cl3 104(2) . .
Cl4 C25 H25A 111.0 . .
Cl3 C25 H25A 111.0 . .
Cl4 C25 H25B 111.0 . .
Cl3 C25 H25B 111.0 . .
H25A C25 H25B 109.0 . .

loop_
_geom_bond_atom_site_label_1
_geom_bond_atom_site_label_2
_geom_bond_distance
_geom_bond_site_symmetry_2
C1 C2 1.361(10) .
C1 O2 1.381(9) .
C1 C6 1.384(10) .
C2 C3 1.401(13) .
C2 H2 0.9300 .
C3 C4 1.352(14) .
C3 H3 0.9300 .
C4 C5 1.418(10) .
C4 H4 0.9300 .
C5 C7 1.390(11) .
C5 C6 1.435(9) .
C6 O1 1.310(7) .
C6 Eu1 3.238(6) .
C7 N1 1.299(10) .
C7 H7 0.9300 .
C8 N1 1.427(10) .
C8 C9 1.530(12) .
C8 H8A 0.9700 .
C8 H8B 0.9700 .
C9 C10 1.478(14) .
C9 H9A 0.9700 .
C9 H9B 0.9700 .
C10 N2 1.468(12) .
C10 H10A 0.9700 .
C10 H10B 0.9700 .
C11 N2 1.282(11) .
C11 C12 1.389(12) .
C11 H11 0.9300 .
C12 C13 1.416(11) .
C12 C17 1.434(10) .
C13 C14 1.350(15) .
C13 H13 0.9300 .
C14 C15 1.413(15) .
C14 H14 0.9300 .
C15 C16 1.380(11) .
C15 H15 0.9300 .
C16 O4 1.371(10) .
C16 C17 1.381(11) .
C17 O3 1.305(8) .
C18 O4 1.418(11) .
C18 H18A 0.9538 .
C18 H18B 0.9741 .
C18 H18C 0.9649 .
C19 O2 1.422(14) .
C19 H19A 0.9600 .
C19 H19B 0.9600 .
C19 H19C 0.9600 .
C20 O6 1.248(8) .
C20 O5 1.265(9) .
C20 C21 1.502(11) .
C20 Eu1 2.890(7) .
C21 H21A 0.9600 .
C21 H21B 0.9600 .
C21 H21C 0.9600 .
C22 O7 1.243(8) .
C22 O8 1.274(8) .
C22 C23 1.465(11) .
C23 H23A 0.9600 .
C23 H23B 0.9600 .
C23 H23C 0.9600 .
Eu1 O6 2.336(4) 2_666
Eu1 O8 2.343(5) 2_666
Eu1 O1 2.369(5) .
Eu1 O3 2.369(5) .
Eu1 O7 2.398(4) .
Eu1 O5 2.487(6) .
Eu1 O6 2.521(4) .
Eu1 O2 2.659(5) .
Eu1 O4 2.730(5) .
Eu1 Eu1 3.8751(9) 2_666
F1 P1 1.478(9) .
F2 P1 1.562(9) .
F3 P1 1.511(11) .
F4 P1 1.524(10) .
F5 P1 1.478(12) .
F6 P1 1.501(10) .
N1 H101 0.900(10) .
N2 H201 0.902(10) .
O6 Eu1 2.336(4) 2_666
O8 Eu1 2.343(5) 2_666
Cl1 C24 1.6500(12) .
Cl2 C24 1.6501(12) .
Cl3 C25 1.6499(11) .
Cl4 C25 1.6499(11) .
C24 H24A 0.9700 .
C24 H24B 0.9700 .
C25 H25A 0.9700 .
C25 H25B 0.9700 .

loop_
_geom_hbond_atom_site_label_D
_geom_hbond_atom_site_label_H
_geom_hbond_atom_site_label_A
_geom_hbond_distance_DH
_geom_hbond_distance_HA
_geom_hbond_distance_DA
_geom_hbond_angle_DHA
_geom_hbond_site_symmetry_A
N2 H201 O3 0.902(10) 1.85(7) 2.593(8) 138(9) .
N1 H101 O1 0.900(10) 1.96(8) 2.586(8) 125(8) .
